data_1573785
loop_
_publ_author_name
'Phang, Si Jia Isabel'
'Zhang, Zheng-Feng'
'Wu, Chi-Shiun'
'Wong, Zhen Xuan'
'Su, Ming-Der'
'So, Cheuk-Wai'

_publ_section_title
;
 A Silicon Analogue of Fused Bicyclic Borirene Derivative
;
_journal_name_full 'Chemical Science'
_journal_paper_doi 10.1039/D4SC05867D
_journal_year 2025
_chemical_formula_sum 'C27 H40 Cl N2 P Si'
_chemical_formula_weight 487.12
_space_group_crystal_system orthorhombic
_space_group_IT_number 33
_space_group_name_Hall 'P 2c -2n'
_space_group_name_H-M_alt 'P n a 21'
_atom_sites_solution_hydrogens geom
_audit_update_record
;
2023-05-29 deposited with the CCDC.	2025-01-26 downloaded from the CCDC.
;
_cell_angle_alpha 90
_cell_angle_beta 90
_cell_angle_gamma 90
_cell_formula_units_Z 4
_cell_length_a 15.8487(6)
_cell_length_b 10.8456(4)
_cell_length_c 16.0281(5)
_cell_measurement_reflns_used 9897
_cell_measurement_temperature 150.(2)
_cell_measurement_theta_max 31.8154
_cell_measurement_theta_min 2.2673
_cell_volume 2755.05(17)
_computing_cell_refinement 'SAINT V8.40B (Bruker AXS LLC, 2019)'
_computing_data_collection 'APEX4 (Ver 2021.4-0, Bruker AXS Inc., 2021)'
_computing_data_reduction 'SAINT V8.40B (Bruker AXS LLC, 2019)'
_computing_publication_material 'APEX4 (Ver 2021.4-0, Bruker AXS Inc., 2021)'
_computing_structure_refinement 'SHELXL-2018/3 (Sheldrick, 2018)'
_computing_structure_solution 'XT, VERSION 2018/2'
_diffrn_ambient_temperature 150.(2)
_diffrn_detector_area_resol_mean 7.3910
_diffrn_measured_fraction_theta_full 0.998
_diffrn_measured_fraction_theta_max 0.998
_diffrn_measurement_device 'four-circle diffractometer'
_diffrn_measurement_device_type 'Photon II CPAD detector'
_diffrn_measurement_method 'phi and omega scans'
_diffrn_radiation_monochromator 'Multilayer Mirror'
_diffrn_radiation_probe x-ray
_diffrn_radiation_type MoK\a
_diffrn_radiation_wavelength 0.71073
_diffrn_reflns_av_R_equivalents 0.0885
_diffrn_reflns_av_unetI/netI 0.1217
_diffrn_reflns_limit_h_max 24
_diffrn_reflns_limit_h_min -24
_diffrn_reflns_limit_k_max 16
_diffrn_reflns_limit_k_min -14
_diffrn_reflns_limit_l_max 25
_diffrn_reflns_limit_l_min -22
_diffrn_reflns_number 34130
_diffrn_reflns_theta_full 25.24
_diffrn_reflns_theta_max 33.74
_diffrn_reflns_theta_min 2.57
_diffrn_source 'Incoatec microfocus source'
_diffrn_source_current 1.4
_diffrn_source_power 0.07
_diffrn_source_type 'Bruker D8 Quest'
_diffrn_source_voltage 50
_exptl_absorpt_coefficient_mu 0.257
_exptl_absorpt_correction_T_max 0.97
_exptl_absorpt_correction_T_min 0.82
_exptl_absorpt_correction_type multi-scan
_exptl_absorpt_process_details
;
Krause, L., Herbst-Irmer, R., Sheldrick, G. M., Stalke, D. (2015).
"Comparison of silver and molybdenum microfocus X-ray sources for
single-crystal structure determination"
J. Appl. Cryst. 48, 3-10.
doi:10.1107/S1600576714022985
;
_exptl_crystal_colour colourless
_exptl_crystal_density_diffrn 1.174
_exptl_crystal_density_method 'not measured'
_exptl_crystal_description block
_exptl_crystal_F_000 1048
_exptl_crystal_size_max 0.200
_exptl_crystal_size_mid 0.180
_exptl_crystal_size_min 0.120
_refine_diff_density_max 1.020
_refine_diff_density_min -0.501
_refine_ls_abs_structure_details
;

Refined as an inversion twin.
;
_refine_ls_abs_structure_Flack 0.25(9)
_refine_ls_extinction_method none
_refine_ls_goodness_of_fit_ref 1.028
_refine_ls_hydrogen_treatment constr
_refine_ls_matrix_type full
_refine_ls_number_parameters 300
_refine_ls_number_reflns 10799
_refine_ls_number_restraints 1
_refine_ls_restrained_S_all 1.028
_refine_ls_R_factor_all 0.1263
_refine_ls_R_factor_gt 0.0606
_refine_ls_shift/su_max 0.000
_refine_ls_shift/su_mean 0.000
_refine_ls_structure_factor_coef Fsqd
_refine_ls_weighting_details 'w=1/[\s^2^(Fo^2^)+(0.0592P)^2^] where P=(Fo^2^+2Fc^2^)/3'
_refine_ls_weighting_scheme calc
_refine_ls_wR_factor_gt 0.1204
_refine_ls_wR_factor_ref 0.1451
_reflns_Friedel_coverage 0.910
_reflns_Friedel_fraction_full 0.995
_reflns_Friedel_fraction_max 0.964
_reflns_number_gt 6636
_reflns_number_total 10799
_reflns_threshold_expression 'I > 2\s(I)'
_cod_data_source_file d4sc05867d2.cif
_cod_data_source_block scw2600m
_cod_depositor_comments
;
The following automatic conversions were performed:

data item '_diffrn_radiation_probe' value 'X-ray' was changed to
'x-ray' in accordance with the
/home/data/users/saulius/crontab/automatic-downloads/rss-feeds/RSC/lib/dictionaries/cif_core.dic
dictionary named 'cif_core.dic' version 2.4.2 last updated on
2011-04-26.

data item '_exptl_absorpt_correction_type' value 'Multi-Scan' was
changed to 'multi-scan' in accordance with the
/home/data/users/saulius/crontab/automatic-downloads/rss-feeds/RSC/lib/dictionaries/cif_core.dic
dictionary named 'cif_core.dic' version 2.4.2 last updated on
2011-04-26.

Automatic conversion script
Id: cif_fix_values 8170 2020-07-09 18:12:32Z antanas 
;
_cod_database_code 1573785

loop_
_space_group_symop_operation_xyz
'x, y, z'
'-x, -y, z+1/2'
'x+1/2, -y+1/2, z'
'-x+1/2, y+1/2, z+1/2'

loop_
_atom_site_type_symbol
_atom_site_label
_atom_site_fract_x
_atom_site_fract_y
_atom_site_fract_z
_atom_site_U_iso_or_equiv
_atom_site_adp_type
_atom_site_calc_flag
_atom_site_refinement_flags_adp
_atom_site_refinement_flags_occupancy
_atom_site_refinement_flags_posn
_atom_site_occupancy
_atom_site_disorder_assembly
_atom_site_disorder_group
C C1 0.1767(2) 0.4744(3) 0.5208(2) 0.0174(6) Uani d . . . 1 . .
C C2 0.1582(2) 0.5115(3) 0.6032(2) 0.0205(7) Uani d . . . 1 . .
C C3 0.0777(2) 0.4859(3) 0.6346(3) 0.0273(8) Uani d . . . 1 . .
H H3 0.063618 0.511139 0.689617 0.033000 Uiso calc U . R 1 . .
C C4 0.0184(2) 0.4247(4) 0.5872(3) 0.0311(9) Uani d . . . 1 . .
H H4 -0.035634 0.406993 0.609879 0.037000 Uiso calc U . R 1 . .
C C5 0.0376(2) 0.3895(3) 0.5071(3) 0.0281(8) Uani d . . . 1 . .
H H5 -0.003599 0.346673 0.475283 0.034000 Uiso calc U . R 1 . .
C C6 0.1162(2) 0.4150(3) 0.4712(3) 0.0214(7) Uani d . . . 1 . .
C C7 0.1302(2) 0.3750(3) 0.3817(3) 0.0246(8) Uani d . . . 1 . .
H H7 0.189220 0.396625 0.365213 0.030000 Uiso calc U . R 1 . .
C C8 0.1178(3) 0.2352(3) 0.3711(3) 0.0364(10) Uani d . . . 1 . .
H H8A 0.154722 0.191226 0.410089 0.055000 Uiso calc U . R 1 . .
H H8B 0.131916 0.211506 0.313796 0.055000 Uiso calc U . R 1 . .
H H8C 0.058866 0.213912 0.382709 0.055000 Uiso calc U . R 1 . .
C C9 0.0684(3) 0.4406(4) 0.3219(3) 0.0342(9) Uani d . . . 1 . .
H H9A 0.010503 0.415929 0.335238 0.051000 Uiso calc U . R 1 . .
H H9B 0.081528 0.417419 0.264274 0.051000 Uiso calc U . R 1 . .
H H9C 0.074104 0.530083 0.328332 0.051000 Uiso calc U . R 1 . .
C C10 0.2208(2) 0.5754(3) 0.6606(2) 0.0219(7) Uani d . . . 1 . .
H H10 0.276649 0.578672 0.631571 0.026000 Uiso calc U . R 1 . .
C C11 0.2324(3) 0.5051(4) 0.7429(2) 0.0318(9) Uani d . . . 1 . .
H H11A 0.178166 0.499937 0.772062 0.048000 Uiso calc U . R 1 . .
H H11B 0.273282 0.548672 0.778058 0.048000 Uiso calc U . R 1 . .
H H11C 0.253160 0.421751 0.731182 0.048000 Uiso calc U . R 1 . .
C C12 0.1931(3) 0.7083(4) 0.6796(3) 0.0376(10) Uani d . . . 1 . .
H H12A 0.186485 0.753833 0.627191 0.056000 Uiso calc U . R 1 . .
H H12B 0.235864 0.748719 0.714215 0.056000 Uiso calc U . R 1 . .
H H12C 0.139125 0.707006 0.709483 0.056000 Uiso calc U . R 1 . .
C C13 0.3200(2) 0.4164(3) 0.4734(2) 0.0165(6) Uani d . . . 1 . .
C C14 0.3061(2) 0.2850(3) 0.4984(2) 0.0190(7) Uani d . . . 1 . .
C C15 0.2795(3) 0.2531(4) 0.5784(3) 0.0295(9) Uani d . . . 1 . .
H H15 0.267001 0.315741 0.617904 0.035000 Uiso calc U . R 1 . .
C C16 0.2710(3) 0.1301(4) 0.6003(3) 0.0374(10) Uani d . . . 1 . .
H H16 0.253366 0.108750 0.655072 0.045000 Uiso calc U . R 1 . .
C C17 0.2882(2) 0.0386(3) 0.5432(3) 0.0313(9) Uani d . . . 1 . .
H H17 0.281771 -0.045547 0.558409 0.038000 Uiso calc U . R 1 . .
C C18 0.3144(2) 0.0688(3) 0.4645(3) 0.0299(8) Uani d . . . 1 . .
H H18 0.325859 0.005574 0.424992 0.036000 Uiso calc U . R 1 . .
C C19 0.3245(2) 0.1922(3) 0.4420(2) 0.0238(8) Uani d . . . 1 . .
H H19 0.344072 0.212713 0.387766 0.029000 Uiso calc U . R 1 . .
C C20 0.4439(2) 0.5986(3) 0.3057(2) 0.0219(7) Uani d . . . 1 . .
C C21 0.3909(3) 0.5029(4) 0.2580(3) 0.0293(8) Uani d . . . 1 . .
H H21A 0.398910 0.514189 0.197890 0.044000 Uiso calc U . R 1 . .
H H21B 0.331189 0.513720 0.271950 0.044000 Uiso calc U . R 1 . .
H H21C 0.408994 0.419712 0.273934 0.044000 Uiso calc U . R 1 . .
C C22 0.5373(2) 0.5705(4) 0.2920(3) 0.0282(8) Uani d . . . 1 . .
H H22A 0.550801 0.489854 0.316155 0.042000 Uiso calc U . R 1 . .
H H22B 0.571617 0.634183 0.318916 0.042000 Uiso calc U . R 1 . .
H H22C 0.549399 0.569229 0.231998 0.042000 Uiso calc U . R 1 . .
C C23 0.4253(3) 0.7283(4) 0.2714(3) 0.0305(9) Uani d . . . 1 . .
H H23A 0.459049 0.789186 0.301936 0.046000 Uiso calc U . R 1 . .
H H23B 0.365241 0.746993 0.278485 0.046000 Uiso calc U . R 1 . .
H H23C 0.439846 0.731487 0.212024 0.046000 Uiso calc U . R 1 . .
C C24 0.4892(2) 0.6437(3) 0.4929(2) 0.0243(8) Uani d . . . 1 . .
C C25 0.5679(2) 0.5608(4) 0.4951(3) 0.0325(9) Uani d . . . 1 . .
H H25A 0.601441 0.579917 0.544795 0.049000 Uiso calc U . R 1 . .
H H25B 0.601991 0.575474 0.444996 0.049000 Uiso calc U . R 1 . .
H H25C 0.550535 0.474116 0.496731 0.049000 Uiso calc U . R 1 . .
C C26 0.4474(3) 0.6401(4) 0.5787(2) 0.0319(9) Uani d . . . 1 . .
H H26A 0.427462 0.556316 0.590185 0.048000 Uiso calc U . R 1 . .
H H26B 0.399524 0.697244 0.579584 0.048000 Uiso calc U . R 1 . .
H H26C 0.488460 0.664508 0.621356 0.048000 Uiso calc U . R 1 . .
C C27 0.5130(3) 0.7774(3) 0.4717(3) 0.0316(9) Uani d . . . 1 . .
H H27A 0.461841 0.827895 0.469226 0.047000 Uiso calc U . R 1 . .
H H27B 0.541675 0.779612 0.417552 0.047000 Uiso calc U . R 1 . .
H H27C 0.550806 0.809883 0.514856 0.047000 Uiso calc U . R 1 . .
Cl Cl1 0.21373(6) 0.67684(9) 0.33949(7) 0.0338(2) Uani d . . . 1 . .
N N1 0.25957(17) 0.5044(2) 0.48680(18) 0.0161(5) Uani d . . . 1 . .
N N2 0.39331(17) 0.4398(2) 0.43910(17) 0.0179(6) Uani d . . . 1 . .
P P1 0.40869(5) 0.58950(7) 0.41664(6) 0.01705(17) Uani d . . . 1 . .
Si Si1 0.27678(6) 0.66962(8) 0.46006(7) 0.0228(2) Uani d . . . 1 . .

loop_
_atom_site_aniso_label
_atom_site_aniso_U_11
_atom_site_aniso_U_22
_atom_site_aniso_U_33
_atom_site_aniso_U_12
_atom_site_aniso_U_13
_atom_site_aniso_U_23
C1 0.0159(16) 0.0155(14) 0.0207(17) 0.0016(12) 0.0005(13) 0.0037(12)
C2 0.0192(18) 0.0218(16) 0.0205(17) 0.0034(13) 0.0018(14) 0.0032(13)
C3 0.0196(19) 0.034(2) 0.029(2) 0.0075(15) 0.0045(15) 0.0081(16)
C4 0.0145(18) 0.039(2) 0.040(2) -0.0022(15) 0.0062(17) 0.0125(18)
C5 0.0141(18) 0.033(2) 0.037(2) -0.0035(14) -0.0024(16) 0.0043(16)
C6 0.0168(16) 0.0184(15) 0.029(2) 0.0024(12) -0.0014(14) 0.0044(14)
C7 0.0183(18) 0.0232(17) 0.032(2) -0.0034(13) -0.0030(15) -0.0041(15)
C8 0.027(2) 0.027(2) 0.055(3) -0.0025(16) -0.007(2) -0.0102(19)
C9 0.032(2) 0.036(2) 0.035(2) -0.0003(17) -0.0103(18) -0.0055(17)
C10 0.0222(18) 0.0239(16) 0.0195(18) 0.0015(13) 0.0008(14) -0.0010(13)
C11 0.039(2) 0.032(2) 0.024(2) 0.0004(17) -0.0048(18) 0.0003(16)
C12 0.052(3) 0.029(2) 0.032(2) 0.0048(18) -0.003(2) -0.0034(17)
C13 0.0143(15) 0.0183(14) 0.0168(16) -0.0002(11) -0.0028(12) 0.0001(12)
C14 0.0115(15) 0.0196(15) 0.0258(19) 0.0008(11) -0.0013(13) 0.0023(13)
C15 0.032(2) 0.0249(18) 0.032(2) 0.0060(15) 0.0116(17) 0.0041(16)
C16 0.039(2) 0.029(2) 0.044(3) 0.0074(17) 0.017(2) 0.0185(18)
C17 0.025(2) 0.0196(17) 0.049(3) -0.0004(14) 0.0000(18) 0.0109(17)
C18 0.032(2) 0.0179(16) 0.040(2) 0.0006(14) -0.0092(19) -0.0002(16)
C19 0.0243(19) 0.0220(16) 0.0250(19) -0.0007(13) -0.0040(14) -0.0005(13)
C20 0.0215(18) 0.0234(17) 0.0208(18) -0.0010(13) 0.0048(14) 0.0030(13)
C21 0.032(2) 0.032(2) 0.024(2) -0.0007(16) -0.0011(17) -0.0025(16)
C22 0.023(2) 0.030(2) 0.031(2) 0.0018(15) 0.0062(16) 0.0029(15)
C23 0.031(2) 0.028(2) 0.033(2) 0.0033(15) 0.0055(17) 0.0112(16)
C24 0.0185(18) 0.0263(17) 0.0279(19) -0.0076(13) -0.0029(15) -0.0019(14)
C25 0.026(2) 0.038(2) 0.034(2) 0.0002(16) -0.0097(17) -0.0010(17)
C26 0.029(2) 0.044(2) 0.023(2) -0.0048(17) -0.0035(16) -0.0035(17)
C27 0.031(2) 0.0255(18) 0.038(2) -0.0114(15) -0.0002(18) -0.0061(16)
Cl1 0.0249(5) 0.0403(5) 0.0361(6) 0.0054(4) -0.0029(4) 0.0127(4)
N1 0.0132(14) 0.0159(13) 0.0192(14) 0.0007(9) 0.0019(11) 0.0003(10)
N2 0.0153(13) 0.0179(13) 0.0206(15) 0.0012(10) 0.0014(11) 0.0028(10)
P1 0.0145(4) 0.0168(3) 0.0198(4) -0.0012(3) 0.0000(4) 0.0023(3)
Si1 0.0213(5) 0.0173(4) 0.0298(6) 0.0019(3) 0.0038(4) 0.0016(4)

loop_
_atom_type_symbol
_atom_type_description
_atom_type_scat_dispersion_real
_atom_type_scat_dispersion_imag
_atom_type_scat_source
C C 0.0033 0.0016 'International Tables Vol C Tables 4.2.6.8 and 6.1.1.4'
H H 0.0000 0.0000 'International Tables Vol C Tables 4.2.6.8 and 6.1.1.4'
Cl Cl 0.1484 0.1585 'International Tables Vol C Tables 4.2.6.8 and 6.1.1.4'
N N 0.0061 0.0033 'International Tables Vol C Tables 4.2.6.8 and 6.1.1.4'
P P 0.1023 0.0942 'International Tables Vol C Tables 4.2.6.8 and 6.1.1.4'
Si Si 0.0817 0.0704 'International Tables Vol C Tables 4.2.6.8 and 6.1.1.4'

loop_
_geom_angle_atom_site_label_1
_geom_angle_atom_site_label_2
_geom_angle_atom_site_label_3
_geom_angle_site_symmetry_1
_geom_angle_site_symmetry_3
_geom_angle
_geom_angle_publ_flag
C6 C1 C2 . . 121.3(3) ?
C6 C1 N1 . . 120.4(3) ?
C2 C1 N1 . . 118.2(3) ?
C3 C2 C1 . . 118.0(3) ?
C3 C2 C10 . . 117.9(3) ?
C1 C2 C10 . . 124.1(3) ?
C4 C3 C2 . . 121.3(4) ?
C5 C4 C3 . . 119.9(4) ?
C4 C5 C6 . . 121.8(4) ?
C5 C6 C1 . . 117.8(4) ?
C5 C6 C7 . . 117.6(3) ?
C1 C6 C7 . . 124.6(3) ?
C6 C7 C8 . . 111.6(3) ?
C6 C7 C9 . . 111.3(3) ?
C8 C7 C9 . . 107.7(3) ?
C2 C10 C11 . . 111.8(3) ?
C2 C10 C12 . . 111.1(3) ?
C11 C10 C12 . . 109.3(3) ?
N2 C13 N1 . . 123.4(3) ?
N2 C13 C14 . . 115.3(3) ?
N1 C13 C14 . . 121.3(3) ?
C19 C14 C15 . . 119.0(3) ?
C19 C14 C13 . . 119.1(3) ?
C15 C14 C13 . . 121.8(3) ?
C16 C15 C14 . . 120.1(4) ?
C17 C16 C15 . . 120.4(4) ?
C18 C17 C16 . . 120.0(3) ?
C17 C18 C19 . . 120.1(4) ?
C14 C19 C18 . . 120.4(4) ?
C22 C20 C23 . . 108.5(3) ?
C22 C20 C21 . . 108.8(3) ?
C23 C20 C21 . . 109.6(3) ?
C22 C20 P1 . . 114.6(3) ?
C23 C20 P1 . . 109.3(3) ?
C21 C20 P1 . . 105.9(2) ?
C26 C24 C27 . . 109.3(3) ?
C26 C24 C25 . . 108.5(3) ?
C27 C24 C25 . . 111.0(3) ?
C26 C24 P1 . . 106.6(2) ?
C27 C24 P1 . . 108.7(3) ?
C25 C24 P1 . . 112.7(3) ?
C13 N1 C1 . . 122.1(3) ?
C13 N1 Si1 . . 122.2(2) ?
C1 N1 Si1 . . 115.64(19) ?
C13 N2 P1 . . 113.9(2) ?
N2 P1 C24 . . 105.29(15) ?
N2 P1 C20 . . 107.38(15) ?
C24 P1 C20 . . 113.82(17) ?
N2 P1 Si1 . . 99.41(10) ?
C24 P1 Si1 . . 107.23(13) ?
C20 P1 Si1 . . 121.62(12) ?
N1 Si1 Cl1 . . 99.89(10) ?
N1 Si1 P1 . . 81.03(9) ?
Cl1 Si1 P1 . . 99.06(5) ?

loop_
_geom_bond_atom_site_label_1
_geom_bond_atom_site_label_2
_geom_bond_site_symmetry_2
_geom_bond_distance
_geom_bond_publ_flag
C1 C6 . 1.403(5) ?
C1 C2 . 1.412(5) ?
C1 N1 . 1.458(4) ?
C2 C3 . 1.400(5) ?
C2 C10 . 1.520(5) ?
C3 C4 . 1.379(6) ?
C4 C5 . 1.373(6) ?
C5 C6 . 1.400(5) ?
C6 C7 . 1.515(6) ?
C7 C8 . 1.538(5) ?
C7 C9 . 1.543(6) ?
C10 C11 . 1.535(5) ?
C10 C12 . 1.537(5) ?
C13 N2 . 1.311(4) ?
C13 N1 . 1.369(4) ?
C13 C14 . 1.497(4) ?
C14 C19 . 1.383(5) ?
C14 C15 . 1.393(5) ?
C15 C16 . 1.386(5) ?
C16 C17 . 1.378(6) ?
C17 C18 . 1.368(6) ?
C18 C19 . 1.396(5) ?
C20 C22 . 1.528(5) ?
C20 C23 . 1.538(5) ?
C20 C21 . 1.538(5) ?
C20 P1 . 1.867(4) ?
C24 C26 . 1.526(5) ?
C24 C27 . 1.536(5) ?
C24 C25 . 1.538(5) ?
C24 P1 . 1.863(4) ?
Cl1 Si1 . 2.1770(14) ?
N1 Si1 . 1.862(3) ?
N2 P1 . 1.681(3) ?
P1 Si1 . 2.3685(13) ?
